data_1569664
loop_
_publ_author_name
'Borrel, Julien'
'Waser, Jerome'

_publ_section_title
;
 Azido-alkynylation of alkenes through radical-polar crossover.
;
_journal_issue 35
_journal_name_full 'Chemical science'
_journal_page_first 9452
_journal_page_last 9460
_journal_paper_doi 10.1039/d3sc03309k
_journal_volume 14
_journal_year 2023
_chemical_absolute_configuration rmad
_chemical_formula_moiety 'C18 H15 N O2'
_chemical_formula_sum 'C18 H15 N O2'
_chemical_formula_weight 277.31
_space_group_crystal_system orthorhombic
_space_group_IT_number 19
_space_group_name_Hall 'P 2ac 2ab'
_space_group_name_H-M_alt 'P 21 21 21'
_atom_sites_solution_hydrogens mixed
_atom_sites_solution_primary dual
_atom_sites_solution_secondary difmap
_audit_creation_date 2023-02-20
_audit_creation_method
;
Olex2 1.5
(compiled 2022.04.07 svn.rca3783a0 for OlexSys, GUI svn.r6498)
;
_audit_update_record
;
2023-02-21 deposited with the CCDC.	2023-08-10 downloaded from the CCDC.
;
_cell_angle_alpha 90
_cell_angle_beta 90
_cell_angle_gamma 90
_cell_formula_units_Z 4
_cell_length_a 5.80631(11)
_cell_length_b 7.77611(12)
_cell_length_c 31.5189(6)
_cell_measurement_reflns_used 7436
_cell_measurement_temperature 140.00(10)
_cell_measurement_theta_max 75.2260
_cell_measurement_theta_min 2.7760
_cell_volume 1423.09(4)
_computing_cell_refinement 'CrysAlisPro 1.171.42.75a (Rigaku OD, 2022)'
_computing_data_collection 'CrysAlisPro 1.171.42.75a (Rigaku OD, 2022)'
_computing_data_reduction 'CrysAlisPro 1.171.42.75a (Rigaku OD, 2022)'
_computing_molecular_graphics 'Olex2 1.5 (Dolomanov et al., 2009)'
_computing_publication_material 'Olex2 1.5 (Dolomanov et al., 2009)'
_computing_structure_refinement 'ShelXL 2018/3 (Sheldrick, 2015)'
_computing_structure_solution 'ShelXT 2018/2 (Sheldrick, 2015)'
_diffrn_ambient_environment N~2~
_diffrn_ambient_temperature 140.00(10)
_diffrn_detector 'Hybrid Pixel Array Detector'
_diffrn_detector_area_resol_mean 10.0000
_diffrn_detector_type 'HyPix-Arc 150'
_diffrn_measured_fraction_theta_full 1.000
_diffrn_measured_fraction_theta_max 0.994
_diffrn_measurement_details
;
List of Runs (angles in degrees, time in seconds):

  # Type    Start    End  Width  t~exp~   \w     \q     \k     \f   Frames
#--------------------------------------------------------------------------
  1  \w   -101.00 -72.00   0.50    0.40    --  -67.31   0.00 -60.00   58
  2  \w   -103.00 -77.00   0.50    0.40    --  -69.03   0.00 -30.00   52
  3  \w   -101.00 -75.00   0.50    0.40    --  -67.31   0.00   0.00   52
  4  \w   -100.00 -73.00   0.50    0.40    --  -67.31   0.00  60.00   54
  5  \w   -102.00 -74.00   0.50    0.40    --  -69.03   0.00  90.00   56
  6  \w    -70.00 -43.00   0.50    0.40    --  -74.50  83.00 -41.51   54
  7  \w    -83.00 -28.00   0.50    0.40    --  -67.31 125.00  30.00  110
  8  \w    -55.00 -29.00   0.50    0.40    --  -67.31 125.00 -90.00   52
  9  \w    -86.00 -38.00   0.50    0.40    --  -67.31 125.00-150.00   96
 10  \w     95.00 120.00   0.50    0.40    --   77.95  15.00  60.00   50
 11  \w     80.00 106.00   0.50    0.40    --   77.95  15.00 150.00   52
 12  \w     50.00  76.00   0.50    0.40    --   77.95  15.00 150.00   52
 13  \w     50.00  76.00   0.50    0.40    --   77.95  15.00  60.00   52
 14  \w     48.00  99.00   0.50    0.40    --   78.00   7.00  14.78  102
 15  \w     64.00  95.00   0.50    0.40    --   77.95  15.00 -90.00   62
 16  \w     80.00 106.00   0.50    0.40    --   73.72   0.00-150.00   52
 17  \w     40.00  67.00   0.50    0.40    --   73.72   0.00-180.00   54
 18  \w     61.00  87.00   0.50    0.40    --   78.00-138.00   0.12   52
 19  \w     76.00 101.00   0.50    0.40    --   77.95-125.00 -60.00   50
 20  \w     39.00  98.00   0.50    0.40    --   77.95-125.00-150.00  118
 21  \w     41.00  86.00   0.50    0.40    --   77.95-125.00-180.00   90
 22  \w     40.00  66.00   0.50    0.40    --   77.95-125.00 -60.00   52
 23  \w     59.00  85.00   0.50    0.40    --   77.95-125.00 -30.00   52
 24  \w     40.00  75.00   0.50    0.40    --   77.95-125.00   0.00   70
 25  \w     49.00  97.00   0.50    0.40    --   77.95-125.00 -90.00   96
 26  \w     39.00  65.00   0.50    0.40    --   77.95-125.00  30.00   52
 27  \w     73.00  99.00   0.50    0.40    --   77.95-125.00  30.00   52
 28  \w     74.00  99.00   0.50    0.40    --   77.95-125.00  60.00   50
 29  \w     56.00  81.00   0.50    0.40    --   77.95-125.00 150.00   50
 30  \w     87.00 113.00   0.50    0.40    --   78.00 116.00-139.30   52
;
_diffrn_measurement_device 'four-circle diffractometer'
_diffrn_measurement_device_type 'XtaLAB Synergy R, DW system, HyPix-Arc 150'
_diffrn_measurement_method '\w scans'
_diffrn_orient_matrix_type 'CrysAlisPro convention (1999,Acta A55,543-557)'
_diffrn_orient_matrix_UB_11 -0.2406418000
_diffrn_orient_matrix_UB_12 -0.0812452000
_diffrn_orient_matrix_UB_13 0.0047691000
_diffrn_orient_matrix_UB_21 -0.0673658000
_diffrn_orient_matrix_UB_22 0.0687459000
_diffrn_orient_matrix_UB_23 -0.0441520000
_diffrn_orient_matrix_UB_31 0.0890799000
_diffrn_orient_matrix_UB_32 -0.1669656000
_diffrn_orient_matrix_UB_33 -0.0204976000
_diffrn_radiation_monochromator mirror
_diffrn_radiation_probe x-ray
_diffrn_radiation_type 'Cu K\a'
_diffrn_radiation_wavelength 1.54184
_diffrn_reflns_av_R_equivalents 0.0183
_diffrn_reflns_av_unetI/netI 0.0189
_diffrn_reflns_Laue_measured_fraction_full 1.000
_diffrn_reflns_Laue_measured_fraction_max 0.994
_diffrn_reflns_limit_h_max 7
_diffrn_reflns_limit_h_min -7
_diffrn_reflns_limit_k_max 8
_diffrn_reflns_limit_k_min -9
_diffrn_reflns_limit_l_max 38
_diffrn_reflns_limit_l_min -39
_diffrn_reflns_number 12451
_diffrn_reflns_point_group_measured_fraction_full 1.000
_diffrn_reflns_point_group_measured_fraction_max 0.991
_diffrn_reflns_theta_full 67.684
_diffrn_reflns_theta_max 75.554
_diffrn_reflns_theta_min 2.804
_diffrn_source 'Rotating-anode X-ray tube'
_diffrn_source_type 'Rigaku (Cu) X-ray Source'
_exptl_absorpt_coefficient_mu 0.677
_exptl_absorpt_correction_T_max 1.000
_exptl_absorpt_correction_T_min 0.748
_exptl_absorpt_correction_type gaussian
_exptl_absorpt_process_details
;
CrysAlisPro 1.171.42.75a (Rigaku Oxford Diffraction, 2022)
Numerical absorption correction based on Gaussian integration over
a multifaceted crystal model.
Empirical absorption correction using spherical harmonics
as implemented in SCALE3 ABSPACK scaling algorithm
;
_exptl_crystal_colour colourless
_exptl_crystal_colour_primary colourless
_exptl_crystal_density_diffrn 1.294
_exptl_crystal_description plate
_exptl_crystal_F_000 584
_exptl_crystal_size_max 0.18
_exptl_crystal_size_mid 0.14
_exptl_crystal_size_min 0.02
_refine_diff_density_max 0.211
_refine_diff_density_min -0.148
_refine_diff_density_rms 0.034
_refine_ls_abs_structure_details
;
 Flack x determined using 1090 quotients [(I+)-(I-)]/[(I+)+(I-)]
 (Parsons, Flack and Wagner, Acta Cryst. B69 (2013) 249-259).
;
_refine_ls_abs_structure_Flack 0.04(9)
_refine_ls_extinction_coef 0.0038(6)
_refine_ls_extinction_expression Fc^*^=kFc[1+0.001xFc^2^\l^3^/sin(2\q)]^-1/4^
_refine_ls_extinction_method 'SHELXL-2018/3 (Sheldrick 2018)'
_refine_ls_goodness_of_fit_ref 1.034
_refine_ls_hydrogen_treatment mixed
_refine_ls_matrix_type full
_refine_ls_number_parameters 197
_refine_ls_number_reflns 2932
_refine_ls_number_restraints 0
_refine_ls_restrained_S_all 1.034
_refine_ls_R_factor_all 0.0318
_refine_ls_R_factor_gt 0.0297
_refine_ls_shift/su_max 0.000
_refine_ls_shift/su_mean 0.000
_refine_ls_structure_factor_coef Fsqd
_refine_ls_weighting_details 'w=1/[\s^2^(Fo^2^)+(0.0451P)^2^+0.2253P] where P=(Fo^2^+2Fc^2^)/3'
_refine_ls_weighting_scheme calc
_refine_ls_wR_factor_gt 0.0770
_refine_ls_wR_factor_ref 0.0782
_reflns_Friedel_coverage 0.675
_reflns_Friedel_fraction_full 1.000
_reflns_Friedel_fraction_max 0.985
_reflns_number_gt 2786
_reflns_number_total 2932
_reflns_threshold_expression 'I > 2\s(I)'
_cod_data_source_file d3sc03309k2.cif
_cod_data_source_block jb03-295
_cod_depositor_comments
;
The following automatic conversions were performed:

data item '_exptl_absorpt_correction_type' value 'Gaussian' was
changed to 'gaussian' in accordance with the
/home/data/users/saulius/crontab/automatic-downloads/rss-feeds/RSC/lib/dictionaries/cif_core.dic
dictionary named 'cif_core.dic' version 2.4.2 last updated on
2011-04-26.

Automatic conversion script
Id: cif_fix_values 8170 2020-07-09 18:12:32Z antanas 

 Adding full bibliography for 1569664--1569665.cif.
;
_cod_database_code 1569664
_shelx_shelxl_version_number 2018/3
_audit_contact_author 'Farzaneh Fadaei Tirani'
_chemical_oxdiff_formula 'C18 H15 N O2'
_shelx_space_group_comment
;
The symmetry employed for this shelxl refinement is uniquely defined
by the following loop, which should always be used as a source of
symmetry information in preference to the above space-group names.
They are only intended as comments.
;
_shelx_estimated_absorpt_t_max 0.987
_shelx_estimated_absorpt_t_min 0.888
_olex2_refinement_description
;
1. Fixed Uiso
 At 1.2 times of:
  All C(H) groups, All C(H,H,H,H,H,H) groups
2. Others
 Sof(H18A)=Sof(H18C)=Sof(H18E)=1-FVAR(1)
 Sof(H18B)=Sof(H18D)=Sof(H18F)=FVAR(1)
3.a Aromatic/amide H refined with riding coordinates:
 C2(H2), C4(H4), C6(H6), C7(H7), C8(H8), C9(H9), C10(H10), C12(H12), C13(H13),
 C15(H15), C16(H16)
3.b Disordered Me refined as rotating group:
 C18(H18A,H18B,H18C,H18D,H18E,H18F)
;
_olex2_submission_special_instructions 'No special instructions were received'
_oxdiff_exptl_absorpt_empirical_details
;
Empirical correction (ABSPACK) includes:
- Absorption correction using spherical harmonics
- Frame scaling
- Detector area scaling
- B-factor correction
;
_oxdiff_exptl_absorpt_empirical_full_max 1.506
_oxdiff_exptl_absorpt_empirical_full_min 0.738

loop_
_space_group_symop_operation_xyz
'x, y, z'
'-x+1/2, -y, z+1/2'
'-x, y+1/2, -z+1/2'
'x+1/2, -y+1/2, -z'

loop_
_atom_site_label
_atom_site_type_symbol
_atom_site_fract_x
_atom_site_fract_y
_atom_site_fract_z
_atom_site_U_iso_or_equiv
_atom_site_adp_type
_atom_site_occupancy
_atom_site_site_symmetry_order
_atom_site_calc_flag
_atom_site_refinement_flags_posn
_atom_site_refinement_flags_adp
_atom_site_refinement_flags_occupancy
_atom_site_disorder_assembly
_atom_site_disorder_group
O1 O 0.9125(3) 0.3908(2) 0.46746(4) 0.0442(4) Uani 1 1 d . . . . .
O2 O 0.6688(2) 0.58727(17) 0.49406(4) 0.0301(3) Uani 1 1 d . . . . .
N1 N 0.5146(3) 0.95979(19) 0.26592(5) 0.0234(3) Uani 1 1 d . . . . .
H1 H 0.572(4) 1.029(3) 0.2449(7) 0.038(6) Uiso 1 1 d . . . . .
C1 C 0.3195(3) 0.8609(2) 0.26266(5) 0.0207(3) Uani 1 1 d . . . . .
C2 C 0.6103(3) 0.9424(2) 0.30510(5) 0.0237(4) Uani 1 1 d . . . . .
H2 H 0.745878 0.998380 0.314794 0.028 Uiso 1 1 calc R U . . .
C3 C 0.4769(3) 0.8299(2) 0.32833(5) 0.0210(3) Uani 1 1 d . . . . .
C4 C 0.2920(3) 0.7788(2) 0.30135(5) 0.0215(3) Uani 1 1 d . . . . .
H4 H 0.171143 0.701885 0.308618 0.026 Uiso 1 1 calc R U . . .
C5 C 0.1889(3) 0.8460(2) 0.22297(5) 0.0212(4) Uani 1 1 d . . . . .
C6 C -0.0249(3) 0.7634(2) 0.22250(5) 0.0239(4) Uani 1 1 d . . . . .
H6 H -0.090653 0.724253 0.248355 0.029 Uiso 1 1 calc R U . . .
C7 C -0.1419(3) 0.7382(2) 0.18467(6) 0.0282(4) Uani 1 1 d . . . . .
H7 H -0.286150 0.680465 0.184738 0.034 Uiso 1 1 calc R U . . .
C8 C -0.0498(3) 0.7966(2) 0.14673(6) 0.0292(4) Uani 1 1 d . . . . .
H8 H -0.130251 0.778556 0.120864 0.035 Uiso 1 1 calc R U . . .
C9 C 0.1606(4) 0.8815(2) 0.14671(6) 0.0298(4) Uani 1 1 d . . . . .
H9 H 0.223679 0.922787 0.120837 0.036 Uiso 1 1 calc R U . . .
C10 C 0.2786(3) 0.9059(2) 0.18454(5) 0.0258(4) Uani 1 1 d . . . . .
H10 H 0.422473 0.964123 0.184309 0.031 Uiso 1 1 calc R U . . .
C11 C 0.5243(3) 0.7715(2) 0.37191(5) 0.0213(3) Uani 1 1 d . . . . .
C12 C 0.7304(3) 0.8144(2) 0.39235(6) 0.0269(4) Uani 1 1 d . . . . .
H12 H 0.838601 0.886208 0.378290 0.032 Uiso 1 1 calc R U . . .
C13 C 0.7797(3) 0.7541(2) 0.43274(6) 0.0284(4) Uani 1 1 d . . . . .
H13 H 0.919338 0.785081 0.446449 0.034 Uiso 1 1 calc R U . . .
C14 C 0.6226(3) 0.6483(2) 0.45271(5) 0.0252(4) Uani 1 1 d . . . . .
C15 C 0.4167(3) 0.6049(2) 0.43406(5) 0.0256(4) Uani 1 1 d . . . . .
H15 H 0.309596 0.533397 0.448490 0.031 Uiso 1 1 calc R U . . .
C16 C 0.3678(3) 0.6674(2) 0.39366(6) 0.0247(4) Uani 1 1 d . . . . .
H16 H 0.225277 0.638791 0.380646 0.030 Uiso 1 1 calc R U . . .
C17 C 0.8208(3) 0.4544(2) 0.49757(6) 0.0283(4) Uani 1 1 d . . . . .
C18 C 0.8469(4) 0.4009(3) 0.54274(6) 0.0358(5) Uani 1 1 d . . . . .
H18A H 0.843211 0.275108 0.544595 0.043 Uiso 0.455(18) 1 calc R U P . .
H18B H 0.720510 0.449121 0.559560 0.043 Uiso 0.545(18) 1 calc R U P . .
H18C H 0.994211 0.443221 0.553758 0.043 Uiso 0.455(18) 1 calc R U P . .
H18D H 0.862077 0.503192 0.560681 0.043 Uiso 0.545(18) 1 calc R U P . .
H18E H 0.984777 0.329179 0.545715 0.043 Uiso 0.455(18) 1 calc R U P . .
H18F H 0.711077 0.335079 0.551517 0.043 Uiso 0.545(18) 1 calc R U P . .

loop_
_atom_site_aniso_label
_atom_site_aniso_U_11
_atom_site_aniso_U_22
_atom_site_aniso_U_33
_atom_site_aniso_U_23
_atom_site_aniso_U_13
_atom_site_aniso_U_12
O1 0.0517(10) 0.0465(9) 0.0345(8) 0.0007(7) 0.0072(7) 0.0203(8)
O2 0.0362(7) 0.0350(7) 0.0191(6) 0.0001(5) 0.0007(5) 0.0081(6)
N1 0.0242(7) 0.0236(7) 0.0225(7) 0.0025(6) 0.0004(6) -0.0033(6)
C1 0.0216(8) 0.0181(7) 0.0223(8) -0.0010(6) 0.0020(6) 0.0013(6)
C2 0.0232(8) 0.0235(8) 0.0245(8) -0.0005(7) -0.0018(7) -0.0014(7)
C3 0.0221(8) 0.0187(7) 0.0222(8) -0.0008(6) 0.0015(7) 0.0016(7)
C4 0.0225(8) 0.0201(7) 0.0220(8) 0.0002(6) 0.0004(7) -0.0005(7)
C5 0.0236(8) 0.0166(7) 0.0233(8) -0.0012(6) 0.0001(7) 0.0034(6)
C6 0.0244(8) 0.0231(8) 0.0241(9) 0.0005(6) 0.0017(7) 0.0010(7)
C7 0.0249(9) 0.0263(8) 0.0334(9) 0.0001(7) -0.0032(8) -0.0005(7)
C8 0.0338(10) 0.0272(9) 0.0264(9) 0.0006(7) -0.0077(7) -0.0005(8)
C9 0.0371(10) 0.0298(9) 0.0223(8) 0.0038(7) -0.0020(8) -0.0028(9)
C10 0.0290(9) 0.0234(8) 0.0249(8) 0.0022(7) -0.0010(7) -0.0030(7)
C11 0.0235(8) 0.0199(7) 0.0205(8) -0.0016(6) 0.0009(6) 0.0025(7)
C12 0.0259(9) 0.0306(9) 0.0242(9) 0.0016(7) -0.0005(7) -0.0034(8)
C13 0.0260(9) 0.0342(9) 0.0249(9) -0.0024(7) -0.0030(7) -0.0006(8)
C14 0.0297(9) 0.0278(8) 0.0180(8) -0.0021(6) 0.0006(7) 0.0055(7)
C15 0.0262(9) 0.0260(8) 0.0246(8) 0.0008(7) 0.0043(7) 0.0013(7)
C16 0.0226(8) 0.0255(8) 0.0260(9) -0.0012(7) -0.0009(7) -0.0002(7)
C17 0.0291(9) 0.0277(8) 0.0281(9) 0.0020(7) -0.0013(8) -0.0020(8)
C18 0.0463(12) 0.0328(10) 0.0285(10) 0.0040(8) -0.0077(9) -0.0044(10)

loop_
_atom_type_symbol
_atom_type_description
_atom_type_scat_dispersion_real
_atom_type_scat_dispersion_imag
_atom_type_scat_source
C C 0.0181 0.0091 'International Tables Vol C Tables 4.2.6.8 and 6.1.1.4'
H H 0.0000 0.0000 'International Tables Vol C Tables 4.2.6.8 and 6.1.1.4'
N N 0.0311 0.0180 'International Tables Vol C Tables 4.2.6.8 and 6.1.1.4'
O O 0.0492 0.0322 'International Tables Vol C Tables 4.2.6.8 and 6.1.1.4'

loop_
_exptl_crystal_face_index_h
_exptl_crystal_face_index_k
_exptl_crystal_face_index_l
_exptl_crystal_face_perp_dist
0 0 -1 0.0126
0 0 1 0.0060
0 -1 0 0.0611
0 1 0 0.0804
1 0 0 0.0941
-1 0 0 0.0881
1 1 2 0.1007
-1 1 2 0.1039

loop_
_geom_angle_atom_site_label_1
_geom_angle_atom_site_label_2
_geom_angle_atom_site_label_3
_geom_angle
_geom_angle_site_symmetry_1
_geom_angle_site_symmetry_3
_geom_angle_publ_flag
C17 O2 C14 116.91(13) . . ?
C1 N1 H1 125.1(14) . . ?
C2 N1 H1 124.5(14) . . ?
C2 N1 C1 110.45(14) . . ?
N1 C1 C4 106.71(14) . . ?
N1 C1 C5 122.30(15) . . ?
C4 C1 C5 130.85(15) . . ?
N1 C2 H2 125.8 . . ?
N1 C2 C3 108.39(15) . . ?
C3 C2 H2 125.8 . . ?
C2 C3 C4 106.43(15) . . ?
C2 C3 C11 125.88(16) . . ?
C4 C3 C11 127.66(16) . . ?
C1 C4 C3 108.03(15) . . ?
C1 C4 H4 126.0 . . ?
C3 C4 H4 126.0 . . ?
C6 C5 C1 120.27(15) . . ?
C6 C5 C10 118.35(15) . . ?
C10 C5 C1 121.30(16) . . ?
C5 C6 H6 119.7 . . ?
C7 C6 C5 120.62(16) . . ?
C7 C6 H6 119.7 . . ?
C6 C7 H7 119.8 . . ?
C6 C7 C8 120.42(18) . . ?
C8 C7 H7 119.8 . . ?
C7 C8 H8 120.1 . . ?
C7 C8 C9 119.71(17) . . ?
C9 C8 H8 120.1 . . ?
C8 C9 H9 120.0 . . ?
C10 C9 C8 119.94(17) . . ?
C10 C9 H9 120.0 . . ?
C5 C10 H10 119.5 . . ?
C9 C10 C5 120.95(17) . . ?
C9 C10 H10 119.5 . . ?
C12 C11 C3 121.03(16) . . ?
C16 C11 C3 120.99(16) . . ?
C16 C11 C12 117.95(16) . . ?
C11 C12 H12 119.4 . . ?
C13 C12 C11 121.21(17) . . ?
C13 C12 H12 119.4 . . ?
C12 C13 H13 120.5 . . ?
C14 C13 C12 118.96(17) . . ?
C14 C13 H13 120.5 . . ?
C13 C14 O2 119.71(17) . . ?
C15 C14 O2 118.49(16) . . ?
C15 C14 C13 121.75(17) . . ?
C14 C15 H15 120.6 . . ?
C14 C15 C16 118.86(17) . . ?
C16 C15 H15 120.6 . . ?
C11 C16 H16 119.4 . . ?
C15 C16 C11 121.23(17) . . ?
C15 C16 H16 119.4 . . ?
O1 C17 O2 122.51(17) . . ?
O1 C17 C18 126.66(19) . . ?
O2 C17 C18 110.80(16) . . ?
C17 C18 H18A 109.5 . . ?
C17 C18 H18B 109.5 . . ?
C17 C18 H18C 109.5 . . ?
C17 C18 H18D 109.5 . . ?
C17 C18 H18E 109.5 . . ?
C17 C18 H18F 109.5 . . ?
H18A C18 H18B 109.5 . . ?
H18A C18 H18C 109.5 . . ?
H18A C18 H18D 141.1 . . ?
H18A C18 H18E 56.3 . . ?
H18A C18 H18F 56.3 . . ?
H18B C18 H18C 109.5 . . ?
H18B C18 H18D 56.3 . . ?
H18B C18 H18E 141.1 . . ?
H18B C18 H18F 56.3 . . ?
H18C C18 H18D 56.3 . . ?
H18C C18 H18E 56.3 . . ?
H18C C18 H18F 141.1 . . ?
H18D C18 H18E 109.5 . . ?
H18D C18 H18F 109.5 . . ?
H18E C18 H18F 109.5 . . ?

loop_
_geom_bond_atom_site_label_1
_geom_bond_atom_site_label_2
_geom_bond_distance
_geom_bond_site_symmetry_2
_geom_bond_publ_flag
O1 C17 1.195(2) . ?
O2 C14 1.413(2) . ?
O2 C17 1.363(2) . ?
N1 H1 0.91(2) . ?
N1 C1 1.372(2) . ?
N1 C2 1.361(2) . ?
C1 C4 1.386(2) . ?
C1 C5 1.468(2) . ?
C2 H2 0.9500 . ?
C2 C3 1.379(2) . ?
C3 C4 1.426(2) . ?
C3 C11 1.473(2) . ?
C4 H4 0.9500 . ?
C5 C6 1.398(2) . ?
C5 C10 1.398(2) . ?
C6 H6 0.9500 . ?
C6 C7 1.387(2) . ?
C7 H7 0.9500 . ?
C7 C8 1.386(3) . ?
C8 H8 0.9500 . ?
C8 C9 1.389(3) . ?
C9 H9 0.9500 . ?
C9 C10 1.388(2) . ?
C10 H10 0.9500 . ?
C11 C12 1.400(2) . ?
C11 C16 1.397(2) . ?
C12 H12 0.9500 . ?
C12 C13 1.386(2) . ?
C13 H13 0.9500 . ?
C13 C14 1.380(3) . ?
C14 C15 1.374(3) . ?
C15 H15 0.9500 . ?
C15 C16 1.392(2) . ?
C16 H16 0.9500 . ?
C17 C18 1.491(2) . ?
C18 H18A 0.9800 . ?
C18 H18B 0.9800 . ?
C18 H18C 0.9800 . ?
C18 H18D 0.9800 . ?
C18 H18E 0.9800 . ?
C18 H18F 0.9800 . ?

loop_
_geom_hbond_atom_site_label_D
_geom_hbond_atom_site_label_H
_geom_hbond_atom_site_label_A
_geom_hbond_distance_DH
_geom_hbond_distance_HA
_geom_hbond_distance_DA
_geom_hbond_angle_DHA
_geom_hbond_site_symmetry_A
_geom_hbond_publ_flag
C13 H13 O2 0.95 2.57 3.457(2) 155.7 4_566 yes
C15 H15 O1 0.95 2.63 3.528(3) 158.5 1_455 yes
C18 H18F O1 0.98 2.54 3.407(3) 147.6 4_456 yes

loop_
_geom_torsion_atom_site_label_1
_geom_torsion_atom_site_label_2
_geom_torsion_atom_site_label_3
_geom_torsion_atom_site_label_4
_geom_torsion
_geom_torsion_site_symmetry_1
_geom_torsion_site_symmetry_2
_geom_torsion_site_symmetry_3
_geom_torsion_site_symmetry_4
_geom_torsion_publ_flag
O2 C14 C15 C16 178.70(15) . . . . ?
N1 C1 C4 C3 -0.24(18) . . . . ?
N1 C1 C5 C6 -171.26(15) . . . . ?
N1 C1 C5 C10 11.9(2) . . . . ?
N1 C2 C3 C4 -0.25(19) . . . . ?
N1 C2 C3 C11 177.90(16) . . . . ?
C1 N1 C2 C3 0.1(2) . . . . ?
C1 C5 C6 C7 -175.46(16) . . . . ?
C1 C5 C10 C9 175.83(16) . . . . ?
C2 N1 C1 C4 0.09(19) . . . . ?
C2 N1 C1 C5 -176.02(15) . . . . ?
C2 C3 C4 C1 0.31(19) . . . . ?
C2 C3 C11 C12 -6.9(3) . . . . ?
C2 C3 C11 C16 174.95(17) . . . . ?
C3 C11 C12 C13 -177.44(16) . . . . ?
C3 C11 C16 C15 176.81(16) . . . . ?
C4 C1 C5 C6 13.7(3) . . . . ?
C4 C1 C5 C10 -163.20(17) . . . . ?
C4 C3 C11 C12 170.87(17) . . . . ?
C4 C3 C11 C16 -7.3(3) . . . . ?
C5 C1 C4 C3 175.41(16) . . . . ?
C5 C6 C7 C8 -0.8(3) . . . . ?
C6 C5 C10 C9 -1.1(3) . . . . ?
C6 C7 C8 C9 -0.3(3) . . . . ?
C7 C8 C9 C10 0.7(3) . . . . ?
C8 C9 C10 C5 0.0(3) . . . . ?
C10 C5 C6 C7 1.5(2) . . . . ?
C11 C3 C4 C1 -177.80(16) . . . . ?
C11 C12 C13 C14 0.7(3) . . . . ?
C12 C11 C16 C15 -1.4(2) . . . . ?
C12 C13 C14 O2 -179.28(16) . . . . ?
C12 C13 C14 C15 -1.6(3) . . . . ?
C13 C14 C15 C16 1.0(3) . . . . ?
C14 O2 C17 O1 0.0(3) . . . . ?
C14 O2 C17 C18 -178.37(16) . . . . ?
C14 C15 C16 C11 0.5(3) . . . . ?
C16 C11 C12 C13 0.8(3) . . . . ?
C17 O2 C14 C13 -77.8(2) . . . . ?
C17 O2 C14 C15 104.46(19) . . . . ?

loop_
_exptl_oxdiff_crystal_face_indexfrac_h
_exptl_oxdiff_crystal_face_indexfrac_k
_exptl_oxdiff_crystal_face_indexfrac_l
_exptl_oxdiff_crystal_face_x
_exptl_oxdiff_crystal_face_y
_exptl_oxdiff_crystal_face_z
-0.0000 0.0000 -1.0000 -0.0048 0.0442 0.0205
0.0000 -0.0000 1.0000 0.0048 -0.0442 -0.0205
-0.0000 -1.0000 0.0000 0.0812 -0.0687 0.1670
0.0000 1.0000 -0.0000 -0.0812 0.0687 -0.1670
1.0000 -0.0000 -0.0000 -0.2406 -0.0674 0.0891
-1.0000 0.0000 0.0000 0.2406 0.0674 -0.0891
1.0000 1.0000 2.0000 -0.3124 -0.0869 -0.1189
-1.0000 1.0000 2.0000 0.1689 0.0478 -0.2970
